data_4001020
loop_
_publ_author_name
'Capobianchi, Aldo'
'Colapietro, Marcello'
'Fiorani, Dino'
'Foglia, Sabrina'
'Imperatori, Patrizia'
'Laureti, Sara'
'Palange, Elia'

_publ_section_title
;
 General Strategy for Direct Synthesis of L10Nanoparticle Alloys from
 Layered Precursor: The Case of FePt
;
_journal_coden_ASTM CMATEX
_journal_issue 10
_journal_name_full 'Chemistry of Materials'
_journal_page_first 2007
_journal_page_last 2009
_journal_paper_doi 10.1021/cm9003992
_journal_volume 21
_journal_year 2009
_chemical_formula_moiety 'Cl Pt, H2 Fe O'
_chemical_formula_sum 'Cl6 Fe H12 O6 Pt'
_chemical_formula_weight 571.74
_space_group_IT_number 148
_symmetry_cell_setting trigonal
_symmetry_Int_Tables_number 148
_symmetry_space_group_name_Hall '-R 3'
_symmetry_space_group_name_H-M 'R -3 :H'
_cell_angle_alpha 90.00
_cell_angle_beta 90.00
_cell_angle_gamma 120.00
_cell_formula_units_Z 3
_cell_length_a 10.485
_cell_length_b 10.485
_cell_length_c 10.901
_cell_measurement_reflns_used 25
_cell_measurement_temperature 293
_cell_measurement_theta_max 30.00
_cell_measurement_theta_min 15.00
_cell_measurement_wavelength 0.71073
_cell_volume 1037.848
_computing_molecular_graphics ' SIR2004 (Burla et al., 2004)'
_computing_publication_material ' SIR2004 (Burla et al., 2004)'
_computing_structure_refinement ' SIR2004 (Burla et al., 2004)'
_computing_structure_solution ' SIR2004 (Burla et al., 2004)'
_diffrn_ambient_temperature 293
_diffrn_radiation_wavelength 0.71073
_diffrn_reflns_limit_h_max 14
_diffrn_reflns_limit_h_min 0
_diffrn_reflns_limit_k_max 0
_diffrn_reflns_limit_k_min -11
_diffrn_reflns_limit_l_max 14
_diffrn_reflns_limit_l_min -14
_diffrn_reflns_theta_full 28.98
_diffrn_reflns_theta_max 28.98
_diffrn_reflns_theta_min 2.92
_exptl_absorpt_coefficient_mu 67.692
_exptl_absorpt_correction_T_max 1.0000
_exptl_absorpt_correction_T_min 0.9800
_exptl_absorpt_correction_type psi-scan
_exptl_crystal_density_diffrn 8.770
_exptl_crystal_F_000 2358
_refine_ls_abs_structure_details
;
;
_refine_ls_extinction_method none
_refine_ls_goodness_of_fit_all 1.164
_refine_ls_goodness_of_fit_gt 1.164
_refine_ls_hydrogen_treatment constr
_refine_ls_matrix_type full
_refine_ls_number_constraints 0
_refine_ls_number_parameters 23
_refine_ls_number_reflns 555
_refine_ls_number_restraints 0
_refine_ls_R_factor_all 0.026
_refine_ls_R_factor_gt 0.026
_refine_ls_shift/su_max 0.000
_refine_ls_shift/su_mean 0.000
_refine_ls_structure_factor_coef F
_refine_ls_weighting_details '     w=1/(829.4976+1.*F+0.0002*F^2^)'
_refine_ls_weighting_scheme calc
_refine_ls_wR_factor_all 0.033
_refine_ls_wR_factor_gt 0.033
_reflns_d_resolution_high 0.734
_reflns_d_resolution_low 6.977
_reflns_limit_h_max 14
_reflns_limit_h_min 0
_reflns_limit_k_max 0
_reflns_limit_k_min -11
_reflns_limit_l_max 14
_reflns_limit_l_min -14
_reflns_number_gt 555
_reflns_number_total 555
_reflns_threshold_expression ' F >3.0 \s(F) '
_cod_data_source_file cm9003992_si_002.cif
_cod_data_source_block global
_cod_depositor_comments
;
The following automatic conversions were performed:

'_symmetry_cell_setting' value 'Trigonal' changed to 'trigonal'
according to /home/saulius/struct/CIF-dictionaries/cif_core.dic
dictionary named 'cif_core.dic' version 2.4.2 from
2011-04-26.

'_refine_ls_matrix_type' value 'Full' changed to 'full'
according to /home/saulius/struct/CIF-dictionaries/cif_core.dic
dictionary named 'cif_core.dic' version 2.4.2 from
2011-04-26.

'_atom_site_thermal_displace_type' value 'uani' changed
to 'Uani' according to
/home/saulius/struct/CIF-dictionaries/cif_core.dic dictionary named
'cif_core.dic' version 2.4.2 from 2011-04-26 (4
times).

'_atom_site_thermal_displace_type' value 'uiso' changed to
'Uiso' according to
/home/saulius/struct/CIF-dictionaries/cif_core.dic dictionary named
'cif_core.dic' version 2.4.2 from 2011-04-26 (2 times).

Automatic conversion script
Id: cif_fix_values 1715 2011-07-08 13:25:40Z adriana 

 Updated bibliographic information.

 Antanas Vaitkus,
 2019-09-24

 Updated the values of the '_atom_site_type_symbol' and '_atom_type_symbol'
 data items in order to establish proper relationships between data loops.

 Antanas Vaitkus,
 2019-09-24
;
_cod_original_cell_volume 1037.85
_cod_original_sg_symbol_H-M 'R -3'
_cod_original_formula_sum 'H2 Cl Fe O Pt'
_cod_database_code 4001020

loop_
_symmetry_equiv_pos_site_id
_symmetry_equiv_pos_as_xyz
1 +x,+y,+z
2 -y,+x-y,+z
3 -x+y,-x,+z
4 -x,-y,-z
5 +y,-x+y,-z
6 +x-y,+x,-z
7 1/3+x,2/3+y,2/3+z
8 1/3-y,2/3+x-y,2/3+z
9 1/3-x+y,2/3-x,2/3+z
10 1/3-x,2/3-y,2/3-z
11 1/3+y,2/3-x+y,2/3-z
12 1/3+x-y,2/3+x,2/3-z
13 2/3+x,1/3+y,1/3+z
14 2/3-y,1/3+x-y,1/3+z
15 2/3-x+y,1/3-x,1/3+z
16 2/3-x,1/3-y,1/3-z
17 2/3+y,1/3-x+y,1/3-z
18 2/3+x-y,1/3+x,1/3-z

loop_
_atom_site_aniso_label
_atom_site_aniso_U_11
_atom_site_aniso_U_12
_atom_site_aniso_U_13
_atom_site_aniso_U_22
_atom_site_aniso_U_23
_atom_site_aniso_U_33
Pt1 0.0140(2) 0.0070(1) -0.0001 0.0140(2) 0.0000 0.0132(2)
Fe1 0.0200(5) 0.0100(2) -0.0001 0.0200(5) 0.0001 0.0153(7)
Cl1 0.0352(7) 0.0156(5) -0.0012(5) 0.0223(6) -0.0064(4) 0.0232(5)
O1 0.029(2) 0.012(2) 0.004(2) 0.034(2) 0.001(2) 0.022(2)

loop_
_atom_site_label
_atom_site_fract_x
_atom_site_fract_y
_atom_site_fract_z
_atom_site_occupancy
_atom_site_U_iso_or_equiv
_atom_site_thermal_displace_type
_atom_site_type_symbol
_atom_site_symmetry_multiplicity
Pt1 0.0000 0.0000 0.0000 1.000 0.0138(1) Uani Pt 3
Fe1 0.0000 0.0000 0.5000 1.000 0.0184(4) Uani Fe 3
Cl1 0.0264(2) 0.1934(1) 0.1224(1) 1.000 0.0264(5) Uani Cl 18
O1 0.1682(5) 0.1637(5) 0.3871(4) 1.000 0.030(2) Uani O 18
H1 0.1636 0.2084 0.3080 1.000 0.039 Uiso H 18
H2 0.2327 0.1219 0.3686 1.000 0.039 Uiso H 18

loop_
_atom_type_symbol
_atom_type_number_in_cell
_atom_type_description
_atom_type_scat_dispersion_real
_atom_type_scat_dispersion_imag
_atom_type_scat_source
H 36 hydrogen 0.0000 0.0000 'Int. Tab. C, 4.2.6.8, 6.1.1.4'
O 18 oxygen 0.0116 0.0061 'Int. Tab. C, 4.2.6.8, 6.1.1.4'
Cl 18 chlorine 0.1487 0.1603 'Int. Tab. C, 4.2.6.8, 6.1.1.4'
Fe 18 iron 0.3585 0.8492 'Int. Tab. C, 4.2.6.8, 6.1.1.4'
Pt 18 platinum -1.6367 8.5783 'Int. Tab. C, 4.2.6.8, 6.1.1.4'

loop_
_geom_angle_atom_site_label_1
_geom_angle_atom_site_label_2
_geom_angle_atom_site_label_3
_geom_angle
_geom_angle_publ_flag
H2 O1 Fe1 131.7 no
H3 O1 Fe1 103.5 no
H3 O1 H2 103.7 no

loop_
_geom_bond_atom_site_label_1
_geom_bond_atom_site_label_2
_geom_bond_distance
_geom_bond_publ_flag
Pt1 Cl1 2.326(1) yes
Fe1 O1 2.132(6) yes
O1 H2 0.994 no
O1 H3 0.993 no
